data_4518595
loop_
_publ_author_name
'Fairchild, David C.'
'Hossain, Mohammad I.'
'Cordova, Jesus'
'Glover, T. Grant'
'Uribe-Romo, Fernando J.'

_publ_section_title
;
 Steric and Electronic Effects on the Interaction of Xe and Kr with
 Functionalized Zirconia Metal--Organic Frameworks
;
_journal_name_full 'ACS Materials Letters'
_journal_page_first 504
_journal_page_last 510
_journal_paper_doi 10.1021/acsmaterialslett.1c00077
_journal_year 2021
_chemical_formula_sum 'C22 O5.333 Zr'
_chemical_formula_weight 440.79
_space_group_IT_number 225
_space_group_name_Hall '-F 4 2 3'
_space_group_name_H-M_alt 'F m -3 m'
_symmetry_cell_setting cubic
_symmetry_space_group_name_H-M 'F m -3 m'
_audit_creation_date 2020-04-23T11:05
_audit_creation_method 'created in GSAS-II'
_audit_update_record '2020-04-23T11:05  Initial software-generated CIF'
_cell_angle_alpha 90
_cell_angle_beta 90
_cell_angle_gamma 90
_cell_formula_units_Z 24
_cell_length_a 33.946(16)
_cell_length_b 33.946(16)
_cell_length_c 33.946(16)
_cell_volume 39117(3)
_computing_structure_refinement 'GSAS-II (Toby & Von Dreele, J. Appl. Cryst. 46, 544-549, 2013)'
_diffrn_ambient_pressure 100
_diffrn_ambient_temperature 300
_diffrn_radiation_polarisn_ratio 47.4(19)
_diffrn_radiation_probe x-ray
_diffrn_radiation_type K\a~1,2~
_exptl_crystal_density_diffrn 0.4491
_pd_block_id 2020-04-23T11:05|E4|FairchildDavid|UiO-68-Me2
_pd_calc_method 'Rietveld Refinement'
_pd_instr_location ' ?'
_pd_meas_2theta_range_inc 0.01000
_pd_meas_2theta_range_max 69.99000
_pd_meas_2theta_range_min 2.00000
_pd_phase_name uio-68-me4_fm-3m
_pd_proc_2theta_range_inc 0.01000
_pd_proc_2theta_range_max 71.39356
_pd_proc_2theta_range_min 3.40356
_pd_proc_info_datetime 2020-04-23T11:05
_pd_proc_info_excluded_regions ' ?'
_pd_proc_ls_background_function
;
Background function: "chebyschev" function with 16 terms:
    1643(22), -1.14(4)e3, 3.81(10)e3, -1.025(18)e4, -4.941(19)e4, 
    1.6562(26)e5, 3.1297(8)e5, -9.3117(16)e5, -1.03033(15)e6, 
    2.60545(16)e6, 1.83302(22)e6, -3.9550(3)e6, -1.62323(8)e6, 
    3.07827(16)e6, 5.5788(27)e5, -9.572(4)e5, 
;
_pd_proc_ls_pref_orient_corr
;
Simple spherical harmonic correction Order = 0
    Coefficients:  
;
_pd_proc_ls_profile_function
;
Finger-Cox-Jephcoat function parameters U, V, W, X, Y, SH/L:
  peak variance(Gauss) = Utan(Th)^2^+Vtan(Th)+W:
  peak HW(Lorentz) = X/cos(Th)+Ytan(Th); SH/L = S/L+H/L
  U, V, W in (centideg)^2^, X & Y in centideg
    -1.2598(14)e5, 2.702(5)e4, -1385.5(26), 13.8(6), 247(10), 0.04372(24), 
  Crystallite size in microns with "isotropic" model:
  parameters: Size, G/L mix
    0(4), 1.000, 
  Microstrain, "isotropic" model (10^6^ * delta Q/Q)
    parameters: Mustrain, G/L mix
    1.08(17)e4, 1.000, 

;
_pd_proc_ls_prof_R_factor 0.02988
_pd_proc_ls_prof_wR_expected 0.01887
_pd_proc_ls_prof_wR_factor 0.03764
_pd_proc_number_of_points 6800
_pd_spec_mounting ' ?'
_refine_ls_goodness_of_fit_all 2.001
_refine_ls_matrix_type full
_refine_ls_number_parameters 41
_refine_ls_R_Fsqd_factor 0.05302
_refine_ls_wR_factor_obs 0.03764
_reflns_d_resolution_high 1.350
_reflns_d_resolution_low 19.599
_reflns_limit_h_max 22
_reflns_limit_h_min 22
_reflns_limit_k_max 12
_reflns_limit_k_min 12
_reflns_limit_l_max 2
_reflns_limit_l_min 2
_reflns_number_total 477
_cod_data_source_file tz1c00077_si_001.cif
_cod_data_source_block E4
_cod_original_cell_volume 3.912(6)e4
_cod_database_code 4518595
_refine_ls_r_f_factor 0.02960
_gsas_proc_ls_prof_r_b_factor 0.03196
_gsas_proc_ls_prof_wr_b_factor 0.04357

loop_
_space_group_symop_id
_space_group_symop_operation_xyz
1 x,y,z
2 z,x,y
3 y,z,x
4 x,y,-z
5 -z,x,y
6 y,-z,x
7 -z,x,-y
8 -y,-z,x
9 y,-z,-x
10 -x,y,-z
11 -z,-x,y
12 x,-y,-z
13 y,x,z
14 z,y,x
15 x,z,y
16 y,x,-z
17 -z,y,x
18 x,-z,y
19 -z,y,-x
20 -x,-z,y
21 x,-z,-y
22 -y,x,-z
23 -z,-y,x
24 y,-x,-z
25 -x,-y,-z
26 -z,-x,-y
27 -y,-z,-x
28 -x,-y,z
29 z,-x,-y
30 -y,z,-x
31 z,-x,y
32 y,z,-x
33 -y,z,x
34 x,-y,z
35 z,x,-y
36 -x,y,z
37 -y,-x,-z
38 -z,-y,-x
39 -x,-z,-y
40 -y,-x,z
41 z,-y,-x
42 -x,z,-y
43 z,-y,x
44 x,z,-y
45 -x,z,y
46 y,-x,z
47 z,y,-x
48 -y,x,z
49 x,1/2+y,1/2+z
50 z,1/2+x,1/2+y
51 y,1/2+z,1/2+x
52 x,1/2+y,1/2-z
53 -z,1/2+x,1/2+y
54 y,1/2-z,1/2+x
55 -z,1/2+x,1/2-y
56 -y,1/2-z,1/2+x
57 y,1/2-z,1/2-x
58 -x,1/2+y,1/2-z
59 -z,1/2-x,1/2+y
60 x,1/2-y,1/2-z
61 y,1/2+x,1/2+z
62 z,1/2+y,1/2+x
63 x,1/2+z,1/2+y
64 y,1/2+x,1/2-z
65 -z,1/2+y,1/2+x
66 x,1/2-z,1/2+y
67 -z,1/2+y,1/2-x
68 -x,1/2-z,1/2+y
69 x,1/2-z,1/2-y
70 -y,1/2+x,1/2-z
71 -z,1/2-y,1/2+x
72 y,1/2-x,1/2-z
73 -x,1/2-y,1/2-z
74 -z,1/2-x,1/2-y
75 -y,1/2-z,1/2-x
76 -x,1/2-y,1/2+z
77 z,1/2-x,1/2-y
78 -y,1/2+z,1/2-x
79 z,1/2-x,1/2+y
80 y,1/2+z,1/2-x
81 -y,1/2+z,1/2+x
82 x,1/2-y,1/2+z
83 z,1/2+x,1/2-y
84 -x,1/2+y,1/2+z
85 -y,1/2-x,1/2-z
86 -z,1/2-y,1/2-x
87 -x,1/2-z,1/2-y
88 -y,1/2-x,1/2+z
89 z,1/2-y,1/2-x
90 -x,1/2+z,1/2-y
91 z,1/2-y,1/2+x
92 x,1/2+z,1/2-y
93 -x,1/2+z,1/2+y
94 y,1/2-x,1/2+z
95 z,1/2+y,1/2-x
96 -y,1/2+x,1/2+z
97 1/2+x,y,1/2+z
98 1/2+z,x,1/2+y
99 1/2+y,z,1/2+x
100 1/2+x,y,1/2-z
101 1/2-z,x,1/2+y
102 1/2+y,-z,1/2+x
103 1/2-z,x,1/2-y
104 1/2-y,-z,1/2+x
105 1/2+y,-z,1/2-x
106 1/2-x,y,1/2-z
107 1/2-z,-x,1/2+y
108 1/2+x,-y,1/2-z
109 1/2+y,x,1/2+z
110 1/2+z,y,1/2+x
111 1/2+x,z,1/2+y
112 1/2+y,x,1/2-z
113 1/2-z,y,1/2+x
114 1/2+x,-z,1/2+y
115 1/2-z,y,1/2-x
116 1/2-x,-z,1/2+y
117 1/2+x,-z,1/2-y
118 1/2-y,x,1/2-z
119 1/2-z,-y,1/2+x
120 1/2+y,-x,1/2-z
121 1/2-x,-y,1/2-z
122 1/2-z,-x,1/2-y
123 1/2-y,-z,1/2-x
124 1/2-x,-y,1/2+z
125 1/2+z,-x,1/2-y
126 1/2-y,z,1/2-x
127 1/2+z,-x,1/2+y
128 1/2+y,z,1/2-x
129 1/2-y,z,1/2+x
130 1/2+x,-y,1/2+z
131 1/2+z,x,1/2-y
132 1/2-x,y,1/2+z
133 1/2-y,-x,1/2-z
134 1/2-z,-y,1/2-x
135 1/2-x,-z,1/2-y
136 1/2-y,-x,1/2+z
137 1/2+z,-y,1/2-x
138 1/2-x,z,1/2-y
139 1/2+z,-y,1/2+x
140 1/2+x,z,1/2-y
141 1/2-x,z,1/2+y
142 1/2+y,-x,1/2+z
143 1/2+z,y,1/2-x
144 1/2-y,x,1/2+z
145 1/2+x,1/2+y,z
146 1/2+z,1/2+x,y
147 1/2+y,1/2+z,x
148 1/2+x,1/2+y,-z
149 1/2-z,1/2+x,y
150 1/2+y,1/2-z,x
151 1/2-z,1/2+x,-y
152 1/2-y,1/2-z,x
153 1/2+y,1/2-z,-x
154 1/2-x,1/2+y,-z
155 1/2-z,1/2-x,y
156 1/2+x,1/2-y,-z
157 1/2+y,1/2+x,z
158 1/2+z,1/2+y,x
159 1/2+x,1/2+z,y
160 1/2+y,1/2+x,-z
161 1/2-z,1/2+y,x
162 1/2+x,1/2-z,y
163 1/2-z,1/2+y,-x
164 1/2-x,1/2-z,y
165 1/2+x,1/2-z,-y
166 1/2-y,1/2+x,-z
167 1/2-z,1/2-y,x
168 1/2+y,1/2-x,-z
169 1/2-x,1/2-y,-z
170 1/2-z,1/2-x,-y
171 1/2-y,1/2-z,-x
172 1/2-x,1/2-y,z
173 1/2+z,1/2-x,-y
174 1/2-y,1/2+z,-x
175 1/2+z,1/2-x,y
176 1/2+y,1/2+z,-x
177 1/2-y,1/2+z,x
178 1/2+x,1/2-y,z
179 1/2+z,1/2+x,-y
180 1/2-x,1/2+y,z
181 1/2-y,1/2-x,-z
182 1/2-z,1/2-y,-x
183 1/2-x,1/2-z,-y
184 1/2-y,1/2-x,z
185 1/2+z,1/2-y,-x
186 1/2-x,1/2+z,-y
187 1/2+z,1/2-y,x
188 1/2+x,1/2+z,-y
189 1/2-x,1/2+z,y
190 1/2+y,1/2-x,z
191 1/2+z,1/2+y,-x
192 1/2-y,1/2+x,z

loop_
_atom_site_label
_atom_site_type_symbol
_atom_site_fract_x
_atom_site_fract_y
_atom_site_fract_z
_atom_site_occupancy
_atom_site_adp_type
_atom_site_U_iso_or_equiv
_atom_site_symmetry_multiplicity
C1 C 0.35861 0.53783 0.85861 1.000 Uiso 0.73(5) 96
C2 C 0.32802 0.53785 0.82802 1.000 Uiso 0.95(7) 96
O6 O 0.11043 0.00000 0.05289 1.000 Uiso 0.076(9) 96
C7 C 0.09412 0.00000 0.90588 1.000 Uiso -0.026(10) 48
C8 C 0.12630 0.00000 0.12630 1.000 Uiso 0.37(5) 48
C9 C 0.21938 0.50000 0.71938 1.000 Uiso 0.044(19) 48
C10 C 0.50000 0.68717 0.81283 1.000 Uiso 0.172(25) 48
C12 C 0.50000 0.70710 0.73827 1.000 Uiso 0.145(19) 96
C15 C 0.50000 0.66061 0.72871 0.500 Uiso 3.3(6) 96
Zr17 Zr 0.07151 0.00000 0.00000 1.000 Uiso 0.207(11) 24
O18 O 0.03860 0.96140 0.96140 1.000 Uiso 0.021(10) 32

loop_
_atom_type_symbol
_atom_type_number_in_cell
C 528
O 128
Zr 24

loop_
_diffrn_radiation_wavelength
_diffrn_radiation_wavelength_wt
_diffrn_radiation_wavelength_id
1.54050 1.0 1
1.54430 0.5000 2

loop_
_geom_angle_atom_site_label_1
_geom_angle_atom_site_label_2
_geom_angle_atom_site_label_3
_geom_angle
_geom_angle_site_symmetry_1
_geom_angle_site_symmetry_2
_geom_angle_site_symmetry_3
_geom_angle_publ_flag
C2 C1 C8 119.454 1_555 1_555 154_556 yes
C1 C2 C10 119.551 1_555 1_555 40_665 yes
O6 C7 O6 133.166 4_556 1_555 41_556 yes
O6 C7 C8 113.417 4_556 1_555 4_556 yes
O6 C7 C8 113.417 41_556 1_555 4_556 yes
C1 C8 C1 121.144 67_645 1_555 86_655 yes
C1 C8 C7 119.428 67_645 1_555 4_556 yes
C1 C8 C7 119.428 86_655 1_555 4_556 yes
C10 C9 C12 118.83 5_655 1_555 5_655 yes
C10 C9 C12 118.83 5_655 1_555 112_456 yes
C12 C9 C12 122.341 5_655 1_555 112_456 yes
C2 C10 C2 120.846 40_665 1_555 46_565 yes
C2 C10 C9 119.577 40_665 1_555 30_656 yes
C2 C10 C9 119.577 46_565 1_555 30_656 yes
C9 C12 C12 118.83 30_656 1_555 15_555 yes

loop_
_geom_bond_atom_site_label_1
_geom_bond_atom_site_label_2
_geom_bond_distance
_geom_bond_site_symmetry_1
_geom_bond_site_symmetry_2
_geom_bond_publ_flag
C1 C2 1.46855 1_555 1_555 yes
C1 C8 1.47443 1_555 154_556 yes
C2 C1 1.46855 1_555 1_555 yes
C2 C10 1.47739 1_555 40_665 yes
O6 C7 1.50514 1_555 4_556 yes
O6 Zr17 2.22915 1_555 1_555 yes
C7 O6 1.50514 1_555 4_556 yes
C7 O6 1.50514 1_555 41_556 yes
C7 C8 1.54488 1_555 4_556 yes
C8 C1 1.47443 1_555 67_645 yes
C8 C1 1.47443 1_555 86_655 yes
C8 C7 1.54488 1_555 4_556 yes
C9 C10 1.54632 1_555 5_655 yes
C9 C12 1.49685 1_555 5_655 yes
C9 C12 1.49685 1_555 112_456 yes
C10 C2 1.47739 1_555 40_665 yes
C10 C2 1.47739 1_555 46_565 yes
C10 C9 1.54632 1_555 30_656 yes
C12 C9 1.49685 1_555 30_656 yes
C12 C12 1.49639 1_555 15_555 yes
C12 C15 1.61119 1_555 1_555 yes
C15 C12 1.61119 1_555 1_555 yes
Zr17 O6 2.22915 1_555 1_555 yes
Zr17 O6 2.22915 1_555 4_555 yes
Zr17 O6 2.22915 1_555 15_555 yes
Zr17 O6 2.22915 1_555 18_555 yes
Zr17 O18 2.1638 1_555 1_544 yes
Zr17 O18 2.1638 1_555 4_546 yes
Zr17 O18 2.1638 1_555 5_654 yes
Zr17 O18 2.1638 1_555 7_656 yes
O18 Zr17 2.1638 1_555 1_566 yes
O18 Zr17 2.1638 1_555 9_566 yes
O18 Zr17 2.1638 1_555 11_566 yes
